data_7123154
loop_
_publ_author_name
'Deck, Eva'
'Wagner, Hanna E.'
'Paradies, Jan'
'Breher, Frank'

_publ_section_title
;
 Redox-Responsive Phosphonite Gold Complexes in Hydroamination Catalysis
;
_journal_name_full 'Chemical Communications'
_journal_paper_doi 10.1039/C9CC01492F
_journal_year 2019
_chemical_formula_moiety 'C14 H17 Au Cl Fe O2 P'
_chemical_formula_sum 'C14 H17 Au Cl Fe O2 P'
_chemical_formula_weight 536.51
_chemical_name_systematic ED202
_space_group_crystal_system monoclinic
_space_group_IT_number 14
_space_group_name_Hall '-P 2yn'
_space_group_name_H-M_alt 'P 1 21/n 1'
_symmetry_space_group_name_Hall '-P 2yn'
_symmetry_space_group_name_H-M 'P 1 21/n 1'
_atom_sites_solution_hydrogens geom
_atom_sites_solution_primary dual
_audit_creation_date 2019-02-19
_audit_creation_method
;
Olex2 1.2
(compiled 2018.05.29 svn.r3508 for OlexSys, GUI svn.r5506)
;
_audit_update_record
;
2019-02-19 deposited with the CCDC.    2019-03-20 downloaded from the CCDC.
;
_cell_angle_alpha 90
_cell_angle_beta 91.65(3)
_cell_angle_gamma 90
_cell_formula_units_Z 8
_cell_length_a 13.374(3)
_cell_length_b 12.972(3)
_cell_length_c 18.223(4)
_cell_measurement_reflns_used 45868
_cell_measurement_temperature 200(2)
_cell_measurement_theta_max 29.79
_cell_measurement_theta_min 1.53
_cell_volume 3160.2(12)
_computing_molecular_graphics 'Olex2 (Dolomanov et al., 2009)'
_computing_publication_material 'Olex2 (Dolomanov et al., 2009)'
_computing_structure_refinement 'ShelXL (Sheldrick, 2015)'
_computing_structure_solution 'ShelXT (Sheldrick, 2015)'
_diffrn_ambient_temperature 200
_diffrn_measured_fraction_theta_full 1.000
_diffrn_measured_fraction_theta_max 1.000
_diffrn_measurement_device_type 'STOE IPDS II'
_diffrn_measurement_method '\w scans'
_diffrn_radiation_monochromator graphite
_diffrn_radiation_type MoK\a
_diffrn_radiation_wavelength 0.71073
_diffrn_reflns_av_R_equivalents 0.0740
_diffrn_reflns_av_unetI/netI 0.0316
_diffrn_reflns_Laue_measured_fraction_full 1.000
_diffrn_reflns_Laue_measured_fraction_max 1.000
_diffrn_reflns_limit_h_max 16
_diffrn_reflns_limit_h_min -17
_diffrn_reflns_limit_k_max 16
_diffrn_reflns_limit_k_min -16
_diffrn_reflns_limit_l_max 23
_diffrn_reflns_limit_l_min -23
_diffrn_reflns_number 49558
_diffrn_reflns_point_group_measured_fraction_full 1.000
_diffrn_reflns_point_group_measured_fraction_max 1.000
_diffrn_reflns_theta_full 25.242
_diffrn_reflns_theta_max 26.998
_diffrn_reflns_theta_min 1.863
_exptl_absorpt_coefficient_mu 10.459
_exptl_absorpt_correction_T_max 0.7320
_exptl_absorpt_correction_T_min 0.1065
_exptl_absorpt_correction_type numerical
_exptl_crystal_colour 'clear yellow'
_exptl_crystal_colour_lustre clear
_exptl_crystal_colour_primary yellow
_exptl_crystal_density_diffrn 2.255
_exptl_crystal_description plate
_exptl_crystal_F_000 2032
_exptl_crystal_size_max 0.25
_exptl_crystal_size_mid 0.25
_exptl_crystal_size_min 0.05
_refine_diff_density_max 1.647
_refine_diff_density_min -1.108
_refine_diff_density_rms 0.155
_refine_ls_extinction_coef 0.00089(6)
_refine_ls_extinction_expression Fc^*^=kFc[1+0.001xFc^2^\l^3^/sin(2\q)]^-1/4^
_refine_ls_extinction_method 'SHELXL-2017/1 (Sheldrick 2017)'
_refine_ls_goodness_of_fit_ref 1.141
_refine_ls_hydrogen_treatment constr
_refine_ls_matrix_type full
_refine_ls_number_parameters 368
_refine_ls_number_reflns 6902
_refine_ls_number_restraints 0
_refine_ls_restrained_S_all 1.141
_refine_ls_R_factor_all 0.0380
_refine_ls_R_factor_gt 0.0315
_refine_ls_shift/su_max 0.002
_refine_ls_shift/su_mean 0.000
_refine_ls_structure_factor_coef Fsqd
_refine_ls_weighting_details 'w=1/[\s^2^(Fo^2^)+(0.0347P)^2^+4.7969P] where P=(Fo^2^+2Fc^2^)/3'
_refine_ls_weighting_scheme calc
_refine_ls_wR_factor_gt 0.0708
_refine_ls_wR_factor_ref 0.0768
_reflns_Friedel_coverage 0.000
_reflns_number_gt 5943
_reflns_number_total 6902
_reflns_threshold_expression 'I > 2\s(I)'
_cod_data_source_file c9cc01492f2.cif
_cod_data_source_block hw_a_CCDC1
_cod_original_cell_volume 3160.2(11)
_cod_database_code 7123154
_shelx_shelxl_version_number 2017/1
_shelx_space_group_comment
;
The symmetry employed for this shelxl refinement is uniquely defined
by the following loop, which should always be used as a source of
symmetry information in preference to the above space-group names.
They are only intended as comments.
;
_olex2_refinement_description
;
1. Fixed Uiso
 At 1.2 times of:
  All C(H) groups
 At 1.5 times of:
  All C(H,H,H) groups
2.a Aromatic/amide H refined with riding coordinates:
 C103(H103), C7(H7), C109(H109), C5(H5), C104(H104), C102(H102), C101(H101),
 C8(H8), C2(H2), C106(H106), C107(H107), C10(H10), C3(H3), C108(H108), C9(H9),
 C4(H4)
2.b Idealised Me refined as rotating group:
 C113(H11A,H11B,H11C), C111(H11D,H11E,H11F), C13(H13A,H13B,H13C), C12(H12A,
 H12B,H12C), C14(H14A,H14B,H14C), C112(H11G,H11H,H11I)
;
_olex2_exptl_crystal_mounting_method 'glass needle'
_olex2_submission_special_instructions 'No special instructions were received'

loop_
_space_group_symop_operation_xyz
'x, y, z'
'-x+1/2, y+1/2, -z+1/2'
'-x, -y, -z'
'x-1/2, -y-1/2, z-1/2'

loop_
_atom_site_label
_atom_site_type_symbol
_atom_site_fract_x
_atom_site_fract_y
_atom_site_fract_z
_atom_site_U_iso_or_equiv
_atom_site_adp_type
_atom_site_occupancy
_atom_site_site_symmetry_order
_atom_site_calc_flag
_atom_site_refinement_flags_posn
Au1 Au 0.80985(2) 0.25059(2) 0.88273(2) 0.03554(8) Uani 1 1 d .
Au2 Au 0.94204(2) 0.70064(2) 0.26681(2) 0.03612(8) Uani 1 1 d .
Fe1 Fe 0.69476(5) 0.33593(5) 0.67068(4) 0.03477(16) Uani 1 1 d .
Fe2 Fe 0.75799(5) 0.50825(5) 0.38651(4) 0.03413(16) Uani 1 1 d .
P2 P 0.86641(9) 0.56004(9) 0.22485(7) 0.0323(3) Uani 1 1 d .
P1 P 0.65958(9) 0.31186(9) 0.85304(7) 0.0330(3) Uani 1 1 d .
Cl1 Cl 0.96593(10) 0.19291(10) 0.91660(8) 0.0461(3) Uani 1 1 d .
Cl2 Cl 1.01317(12) 0.84283(11) 0.31985(8) 0.0527(3) Uani 1 1 d .
O3 O 0.7465(2) 0.5664(3) 0.22887(19) 0.0365(7) Uani 1 1 d .
O2 O 0.6617(2) 0.4254(2) 0.81777(18) 0.0335(7) Uani 1 1 d .
O4 O 0.8990(3) 0.4562(3) 0.26826(18) 0.0361(7) Uani 1 1 d .
O1 O 0.5942(3) 0.2404(2) 0.7981(2) 0.0372(8) Uani 1 1 d .
C103 C 0.6076(4) 0.5372(4) 0.3958(3) 0.0436(12) Uani 1 1 d .
H103 H 0.562545 0.503599 0.427325 0.052 Uiso 1 1 calc R
C100 C 0.7012(4) 0.5773(4) 0.2972(3) 0.0363(11) Uani 1 1 d .
C6 C 0.7059(4) 0.4410(4) 0.7499(3) 0.0338(10) Uani 1 1 d .
C7 C 0.6535(4) 0.4843(4) 0.6891(3) 0.0373(11) Uani 1 1 d .
H7 H 0.587325 0.510891 0.688315 0.045 Uiso 1 1 calc R
C109 C 0.9098(4) 0.5097(4) 0.4013(3) 0.0377(11) Uani 1 1 d .
H109 H 0.952886 0.567689 0.398367 0.045 Uiso 1 1 calc R
C110 C 0.8831(4) 0.5201(4) 0.1310(3) 0.0385(11) Uani 1 1 d .
C105 C 0.8783(4) 0.4447(4) 0.3425(3) 0.0361(10) Uani 1 1 d .
C5 C 0.5613(4) 0.2601(4) 0.6651(3) 0.0403(12) Uani 1 1 d .
H5 H 0.496537 0.289745 0.667213 0.048 Uiso 1 1 calc R
C104 C 0.6300(4) 0.5057(4) 0.3236(3) 0.0400(11) Uani 1 1 d .
H104 H 0.602839 0.448090 0.297812 0.048 Uiso 1 1 calc R
C1 C 0.6217(4) 0.2272(4) 0.7254(3) 0.0369(11) Uani 1 1 d .
C102 C 0.6639(4) 0.6274(4) 0.4131(3) 0.0421(12) Uani 1 1 d .
H102 H 0.662966 0.664227 0.458156 0.050 Uiso 1 1 calc R
C11 C 0.5743(4) 0.3320(4) 0.9274(3) 0.0407(11) Uani 1 1 d .
C101 C 0.7216(4) 0.6531(4) 0.3517(3) 0.0386(11) Uani 1 1 d .
H101 H 0.765561 0.710245 0.347825 0.046 Uiso 1 1 calc R
C8 C 0.7196(4) 0.4804(4) 0.6289(3) 0.0425(12) Uani 1 1 d .
H8 H 0.704740 0.503506 0.580304 0.051 Uiso 1 1 calc R
C2 C 0.7126(4) 0.1850(4) 0.6992(3) 0.0427(12) Uani 1 1 d .
H2 H 0.766037 0.156638 0.728101 0.051 Uiso 1 1 calc R
C113 C 0.9959(4) 0.5140(4) 0.1190(3) 0.0444(12) Uani 1 1 d .
H11A H 1.025635 0.582575 0.125263 0.067 Uiso 1 1 calc GR
H11B H 1.007689 0.488915 0.069262 0.067 Uiso 1 1 calc GR
H11C H 1.026633 0.466431 0.154886 0.067 Uiso 1 1 calc GR
C111 C 0.8348(4) 0.6014(5) 0.0805(3) 0.0495(13) Uani 1 1 d .
H11D H 0.762505 0.602920 0.087747 0.074 Uiso 1 1 calc GR
H11E H 0.847627 0.584213 0.029252 0.074 Uiso 1 1 calc GR
H11F H 0.863396 0.669245 0.092152 0.074 Uiso 1 1 calc GR
C106 C 0.8160(4) 0.3659(4) 0.3691(3) 0.0433(12) Uani 1 1 d .
H106 H 0.785562 0.312051 0.341041 0.052 Uiso 1 1 calc R
C13 C 0.4722(4) 0.3672(5) 0.8974(4) 0.0503(14) Uani 1 1 d .
H13A H 0.479272 0.433039 0.871733 0.075 Uiso 1 1 calc GR
H13B H 0.426520 0.375697 0.938059 0.075 Uiso 1 1 calc GR
H13C H 0.445130 0.315319 0.863096 0.075 Uiso 1 1 calc GR
C107 C 0.8074(4) 0.3826(4) 0.4461(3) 0.0448(12) Uani 1 1 d .
H107 H 0.769990 0.341628 0.478689 0.054 Uiso 1 1 calc R
C12 C 0.5652(5) 0.2290(5) 0.9698(4) 0.0553(15) Uani 1 1 d .
H12A H 0.533592 0.177068 0.937743 0.083 Uiso 1 1 calc GR
H12B H 0.524374 0.239531 1.012977 0.083 Uiso 1 1 calc GR
H12C H 0.632032 0.205287 0.985581 0.083 Uiso 1 1 calc GR
C10 C 0.8031(4) 0.4116(4) 0.7300(3) 0.0398(11) Uani 1 1 d .
H10 H 0.853326 0.381453 0.761097 0.048 Uiso 1 1 calc R
C3 C 0.7076(5) 0.1935(4) 0.6219(3) 0.0528(15) Uani 1 1 d .
H3 H 0.757640 0.171354 0.589449 0.063 Uiso 1 1 calc R
C14 C 0.6200(5) 0.4137(5) 0.9784(3) 0.0565(15) Uani 1 1 d .
H14A H 0.688457 0.393673 0.992706 0.085 Uiso 1 1 calc GR
H14B H 0.579825 0.419740 1.022300 0.085 Uiso 1 1 calc GR
H14C H 0.621082 0.480185 0.952853 0.085 Uiso 1 1 calc GR
C108 C 0.8648(4) 0.4716(4) 0.4654(3) 0.0422(12) Uani 1 1 d .
H108 H 0.871788 0.500458 0.513192 0.051 Uiso 1 1 calc R
C112 C 0.8351(5) 0.4136(4) 0.1178(3) 0.0491(13) Uani 1 1 d .
H11G H 0.865306 0.363517 0.152075 0.074 Uiso 1 1 calc GR
H11H H 0.846396 0.391527 0.067282 0.074 Uiso 1 1 calc GR
H11I H 0.763035 0.417865 0.125693 0.074 Uiso 1 1 calc GR
C9 C 0.8110(4) 0.4360(4) 0.6542(3) 0.0453(12) Uani 1 1 d .
H9 H 0.868018 0.424418 0.625469 0.054 Uiso 1 1 calc R
C4 C 0.6156(5) 0.2404(4) 0.6008(3) 0.0496(14) Uani 1 1 d .
H4 H 0.593855 0.256009 0.551957 0.059 Uiso 1 1 calc R

loop_
_atom_site_aniso_label
_atom_site_aniso_U_11
_atom_site_aniso_U_22
_atom_site_aniso_U_33
_atom_site_aniso_U_23
_atom_site_aniso_U_13
_atom_site_aniso_U_12
Au1 0.03353(12) 0.03604(12) 0.03684(12) 0.00191(7) -0.00264(8) 0.00037(7)
Au2 0.03486(12) 0.03324(12) 0.04022(12) -0.00103(8) 0.00052(8) -0.00208(7)
Fe1 0.0363(4) 0.0334(3) 0.0344(4) -0.0005(3) -0.0030(3) 0.0050(3)
Fe2 0.0295(4) 0.0346(3) 0.0383(4) 0.0022(3) 0.0006(3) 0.0003(3)
P2 0.0315(6) 0.0303(6) 0.0348(6) -0.0001(5) -0.0024(5) 0.0006(5)
P1 0.0325(6) 0.0318(6) 0.0347(6) 0.0004(5) -0.0022(5) -0.0016(5)
Cl1 0.0349(6) 0.0469(7) 0.0562(8) 0.0043(6) -0.0068(6) 0.0029(5)
Cl2 0.0598(9) 0.0414(7) 0.0568(8) -0.0074(6) 0.0020(7) -0.0134(6)
O3 0.0307(17) 0.0392(18) 0.0393(18) 0.0027(15) -0.0029(14) 0.0012(14)
O2 0.0372(18) 0.0294(16) 0.0338(17) -0.0020(13) -0.0001(14) -0.0010(13)
O4 0.0387(19) 0.0350(17) 0.0347(18) 0.0018(14) 0.0009(14) 0.0079(14)
O1 0.039(2) 0.0336(18) 0.0389(19) -0.0031(14) -0.0025(16) -0.0060(14)
C103 0.029(2) 0.052(3) 0.051(3) 0.005(3) 0.003(2) -0.001(2)
C100 0.030(2) 0.037(3) 0.041(3) 0.002(2) 0.001(2) 0.0025(19)
C6 0.036(3) 0.030(2) 0.035(2) -0.003(2) -0.002(2) -0.0027(19)
C7 0.039(3) 0.029(2) 0.044(3) 0.004(2) -0.003(2) 0.003(2)
C109 0.027(2) 0.044(3) 0.042(3) 0.005(2) -0.002(2) 0.003(2)
C110 0.038(3) 0.043(3) 0.034(3) 0.002(2) -0.004(2) 0.004(2)
C105 0.036(3) 0.038(2) 0.035(2) 0.005(2) 0.000(2) 0.008(2)
C5 0.040(3) 0.033(3) 0.047(3) -0.004(2) -0.012(2) -0.001(2)
C104 0.026(2) 0.046(3) 0.048(3) 0.002(2) -0.001(2) -0.003(2)
C1 0.041(3) 0.029(2) 0.041(3) -0.004(2) -0.006(2) 0.001(2)
C102 0.036(3) 0.044(3) 0.046(3) -0.002(2) 0.005(2) 0.007(2)
C11 0.039(3) 0.044(3) 0.039(3) -0.002(2) 0.002(2) -0.001(2)
C101 0.033(3) 0.033(2) 0.049(3) 0.002(2) -0.004(2) 0.006(2)
C8 0.039(3) 0.045(3) 0.043(3) 0.010(2) -0.002(2) 0.004(2)
C2 0.050(3) 0.035(3) 0.043(3) -0.003(2) -0.005(2) 0.008(2)
C113 0.045(3) 0.050(3) 0.038(3) -0.004(2) 0.005(2) 0.001(2)
C111 0.052(3) 0.057(3) 0.039(3) 0.010(3) -0.004(2) 0.002(3)
C106 0.048(3) 0.031(2) 0.051(3) 0.005(2) 0.000(2) 0.003(2)
C13 0.035(3) 0.056(3) 0.060(4) 0.000(3) 0.004(3) 0.000(2)
C107 0.048(3) 0.045(3) 0.042(3) 0.013(2) 0.002(2) 0.004(2)
C12 0.048(3) 0.058(3) 0.061(4) 0.019(3) 0.013(3) -0.001(3)
C10 0.031(2) 0.044(3) 0.044(3) 0.009(2) -0.001(2) 0.003(2)
C3 0.068(4) 0.045(3) 0.045(3) -0.006(2) 0.001(3) 0.010(3)
C14 0.053(4) 0.074(4) 0.042(3) -0.017(3) 0.007(3) -0.007(3)
C108 0.037(3) 0.055(3) 0.036(3) 0.007(2) 0.002(2) 0.006(2)
C112 0.059(4) 0.042(3) 0.047(3) -0.010(2) -0.005(3) -0.009(3)
C9 0.037(3) 0.050(3) 0.050(3) 0.010(3) 0.006(2) 0.001(2)
C4 0.060(4) 0.045(3) 0.042(3) -0.005(2) -0.016(3) 0.003(3)

loop_
_atom_type_symbol
_atom_type_description
_atom_type_scat_dispersion_real
_atom_type_scat_dispersion_imag
_atom_type_scat_source
C C 0.0033 0.0016 'International Tables Vol C Tables 4.2.6.8 and 6.1.1.4'
H H 0.0000 0.0000 'International Tables Vol C Tables 4.2.6.8 and 6.1.1.4'
Au Au -2.0133 8.8022 'International Tables Vol C Tables 4.2.6.8 and 6.1.1.4'
Cl Cl 0.1484 0.1585 'International Tables Vol C Tables 4.2.6.8 and 6.1.1.4'
Fe Fe 0.3463 0.8444 'International Tables Vol C Tables 4.2.6.8 and 6.1.1.4'
O O 0.0106 0.0060 'International Tables Vol C Tables 4.2.6.8 and 6.1.1.4'
P P 0.1023 0.0942 'International Tables Vol C Tables 4.2.6.8 and 6.1.1.4'

loop_
_geom_angle_atom_site_label_1
_geom_angle_atom_site_label_2
_geom_angle_atom_site_label_3
_geom_angle
P1 Au1 Fe1 51.97(4)
P1 Au1 Cl1 177.65(5)
Cl1 Au1 Fe1 129.25(5)
P2 Au2 Cl2 174.83(5)
P1 Fe1 Au1 31.01(2)
C6 Fe1 Au1 60.14(14)
C6 Fe1 P1 50.17(14)
C6 Fe1 C7 41.1(2)
C6 Fe1 C5 114.5(2)
C6 Fe1 C1 98.5(2)
C6 Fe1 C8 68.6(2)
C6 Fe1 C2 117.9(2)
C6 Fe1 C10 41.1(2)
C6 Fe1 C3 157.4(2)
C6 Fe1 C9 68.4(2)
C6 Fe1 C4 153.2(2)
C7 Fe1 Au1 100.88(15)
C7 Fe1 P1 83.06(15)
C7 Fe1 C5 103.0(2)
C7 Fe1 C8 40.9(2)
C7 Fe1 C2 153.9(2)
C7 Fe1 C10 69.4(2)
C7 Fe1 C3 161.3(2)
C7 Fe1 C9 68.6(2)
C7 Fe1 C4 122.5(2)
C5 Fe1 Au1 102.25(16)
C5 Fe1 P1 81.82(17)
C5 Fe1 C8 125.0(2)
C5 Fe1 C2 69.2(2)
C5 Fe1 C3 68.2(2)
C5 Fe1 C9 164.5(2)
C5 Fe1 C4 40.6(3)
C1 Fe1 Au1 62.17(15)
C1 Fe1 P1 50.26(15)
C1 Fe1 C7 116.5(2)
C1 Fe1 C5 40.9(2)
C1 Fe1 C8 156.3(2)
C1 Fe1 C2 41.4(2)
C1 Fe1 C10 115.2(2)
C1 Fe1 C3 68.3(2)
C1 Fe1 C9 154.4(2)
C1 Fe1 C4 68.4(2)
C8 Fe1 Au1 121.01(16)
C8 Fe1 P1 118.49(16)
C8 Fe1 C3 130.0(2)
C8 Fe1 C9 40.4(2)
C2 Fe1 Au1 58.88(16)
C2 Fe1 P1 71.32(16)
C2 Fe1 C8 162.2(2)
C2 Fe1 C3 40.3(2)
C2 Fe1 C9 124.1(2)
C2 Fe1 C4 68.4(2)
C10 Fe1 Au1 53.89(15)
C10 Fe1 P1 68.87(15)
C10 Fe1 C5 150.2(2)
C10 Fe1 C8 68.7(2)
C10 Fe1 C2 104.6(2)
C10 Fe1 C3 126.5(2)
C10 Fe1 C9 40.8(2)
C10 Fe1 C4 165.7(2)
C3 Fe1 Au1 97.23(17)
C3 Fe1 P1 110.90(18)
C9 Fe1 Au1 92.37(16)
C9 Fe1 P1 109.20(17)
C9 Fe1 C3 115.5(3)
C4 Fe1 Au1 124.93(17)
C4 Fe1 P1 118.05(19)
C4 Fe1 C8 114.0(2)
C4 Fe1 C3 40.3(2)
C4 Fe1 C9 132.2(3)
C103 Fe2 C102 40.4(2)
C100 Fe2 C103 68.6(2)
C100 Fe2 C109 117.3(2)
C100 Fe2 C105 98.7(2)
C100 Fe2 C104 41.4(2)
C100 Fe2 C102 68.5(2)
C100 Fe2 C101 41.2(2)
C100 Fe2 C106 114.8(2)
C100 Fe2 C107 153.9(2)
C100 Fe2 C108 156.7(2)
C109 Fe2 C103 163.5(2)
C109 Fe2 C102 125.1(2)
C109 Fe2 C107 68.5(2)
C109 Fe2 C108 40.5(2)
C105 Fe2 C103 155.4(2)
C105 Fe2 C109 41.1(2)
C105 Fe2 C104 116.2(2)
C105 Fe2 C102 155.4(2)
C105 Fe2 C101 116.4(2)
C105 Fe2 C106 41.1(2)
C105 Fe2 C107 68.6(2)
C105 Fe2 C108 68.5(2)
C104 Fe2 C103 40.6(2)
C104 Fe2 C109 153.3(2)
C104 Fe2 C102 68.6(2)
C104 Fe2 C101 69.5(2)
C104 Fe2 C107 122.5(2)
C104 Fe2 C108 161.6(2)
C101 Fe2 C103 68.4(2)
C101 Fe2 C109 105.1(2)
C101 Fe2 C102 40.4(2)
C101 Fe2 C107 164.8(2)
C101 Fe2 C108 125.9(2)
C106 Fe2 C103 123.8(2)
C106 Fe2 C109 69.3(2)
C106 Fe2 C104 102.5(2)
C106 Fe2 C102 163.2(2)
C106 Fe2 C101 151.5(2)
C106 Fe2 C107 40.9(2)
C106 Fe2 C108 68.8(2)
C107 Fe2 C103 113.6(2)
C107 Fe2 C102 131.3(2)
C108 Fe2 C103 130.3(2)
C108 Fe2 C102 115.3(2)
C108 Fe2 C107 40.6(2)
O3 P2 Au2 112.86(14)
O3 P2 O4 105.98(19)
O3 P2 C110 102.0(2)
O4 P2 Au2 113.84(14)
O4 P2 C110 100.7(2)
C110 P2 Au2 119.73(18)
Au1 P1 Fe1 97.02(5)
O2 P1 Au1 113.59(14)
O2 P1 Fe1 61.19(12)
O2 P1 C11 100.7(2)
O1 P1 Au1 114.81(14)
O1 P1 Fe1 61.95(14)
O1 P1 O2 107.19(18)
O1 P1 C11 101.9(2)
C11 P1 Au1 117.07(18)
C11 P1 Fe1 145.87(18)
C100 O3 P2 120.0(3)
C6 O2 P1 119.9(3)
C105 O4 P2 120.3(3)
C1 O1 P1 120.6(3)
Fe2 C103 H103 127.2
C104 C103 Fe2 68.8(3)
C104 C103 H103 125.7
C104 C103 C102 108.5(5)
C102 C103 Fe2 69.9(3)
C102 C103 H103 125.7
O3 C100 Fe2 121.0(3)
O3 C100 C104 122.8(5)
O3 C100 C101 127.7(4)
C104 C100 Fe2 70.9(3)
C101 C100 Fe2 71.2(3)
C101 C100 C104 109.4(5)
O2 C6 Fe1 121.2(3)
O2 C6 C7 122.6(4)
O2 C6 C10 127.0(4)
C7 C6 Fe1 71.2(3)
C7 C6 C10 110.2(4)
C10 C6 Fe1 71.2(3)
Fe1 C7 H7 126.8
C6 C7 Fe1 67.8(3)
C6 C7 H7 126.7
C6 C7 C8 106.6(4)
C8 C7 Fe1 70.3(3)
C8 C7 H7 126.7
Fe2 C109 H109 127.0
C105 C109 Fe2 67.8(3)
C105 C109 H109 126.5
C108 C109 Fe2 70.2(3)
C108 C109 H109 126.5
C108 C109 C105 106.9(5)
C113 C110 P2 107.3(4)
C113 C110 C112 109.8(4)
C111 C110 P2 108.1(4)
C111 C110 C113 110.5(5)
C111 C110 C112 111.0(4)
C112 C110 P2 110.0(4)
O4 C105 Fe2 122.0(3)
O4 C105 C109 127.3(5)
O4 C105 C106 123.0(5)
C109 C105 Fe2 71.1(3)
C106 C105 Fe2 70.8(3)
C106 C105 C109 109.7(5)
Fe1 C5 H5 126.9
C1 C5 Fe1 68.1(3)
C1 C5 H5 126.4
C1 C5 C4 107.1(5)
C4 C5 Fe1 70.1(3)
C4 C5 H5 126.4
Fe2 C104 H104 126.6
C103 C104 Fe2 70.7(3)
C103 C104 C100 106.7(5)
C103 C104 H104 126.7
C100 C104 Fe2 67.6(3)
C100 C104 H104 126.7
O1 C1 Fe1 122.3(3)
O1 C1 C5 122.8(5)
O1 C1 C2 128.0(5)
C5 C1 Fe1 71.0(3)
C5 C1 C2 109.2(5)
C2 C1 Fe1 70.8(3)
Fe2 C102 H102 127.1
C103 C102 Fe2 69.7(3)
C103 C102 H102 125.8
C101 C102 Fe2 68.9(3)
C101 C102 C103 108.4(5)
C101 C102 H102 125.8
C13 C11 P1 110.6(4)
C13 C11 C12 110.8(5)
C13 C11 C14 110.5(5)
C12 C11 P1 107.9(4)
C14 C11 P1 107.8(4)
C14 C11 C12 109.3(5)
Fe2 C101 H101 126.9
C100 C101 Fe2 67.6(3)
C100 C101 H101 126.5
C102 C101 Fe2 70.6(3)
C102 C101 C100 107.0(5)
C102 C101 H101 126.5
Fe1 C8 H8 127.0
C7 C8 Fe1 68.8(3)
C7 C8 H8 126.0
C9 C8 Fe1 69.8(3)
C9 C8 C7 108.1(5)
C9 C8 H8 126.0
Fe1 C2 H2 126.4
C1 C2 Fe1 67.8(3)
C1 C2 H2 126.6
C3 C2 Fe1 70.7(3)
C3 C2 C1 106.8(5)
C3 C2 H2 126.6
C110 C113 H11A 109.5
C110 C113 H11B 109.5
C110 C113 H11C 109.5
H11A C113 H11B 109.5
H11A C113 H11C 109.5
H11B C113 H11C 109.5
C110 C111 H11D 109.5
C110 C111 H11E 109.5
C110 C111 H11F 109.5
H11D C111 H11E 109.5
H11D C111 H11F 109.5
H11E C111 H11F 109.5
Fe2 C106 H106 126.4
C105 C106 Fe2 68.2(3)
C105 C106 H106 126.5
C105 C106 C107 107.0(5)
C107 C106 Fe2 70.5(3)
C107 C106 H106 126.5
C11 C13 H13A 109.5
C11 C13 H13B 109.5
C11 C13 H13C 109.5
H13A C13 H13B 109.5
H13A C13 H13C 109.5
H13B C13 H13C 109.5
Fe2 C107 H107 127.3
C106 C107 Fe2 68.6(3)
C106 C107 H107 126.0
C108 C107 Fe2 69.6(3)
C108 C107 C106 107.9(5)
C108 C107 H107 126.0
C11 C12 H12A 109.5
C11 C12 H12B 109.5
C11 C12 H12C 109.5
H12A C12 H12B 109.5
H12A C12 H12C 109.5
H12B C12 H12C 109.5
Fe1 C10 H10 126.8
C6 C10 Fe1 67.7(3)
C6 C10 H10 126.8
C6 C10 C9 106.5(4)
C9 C10 Fe1 70.3(3)
C9 C10 H10 126.8
Fe1 C3 H3 127.5
C2 C3 Fe1 69.0(3)
C2 C3 H3 125.7
C2 C3 C4 108.7(6)
C4 C3 Fe1 69.5(3)
C4 C3 H3 125.7
C11 C14 H14A 109.5
C11 C14 H14B 109.5
C11 C14 H14C 109.5
H14A C14 H14B 109.5
H14A C14 H14C 109.5
H14B C14 H14C 109.5
Fe2 C108 H108 126.7
C109 C108 Fe2 69.3(3)
C109 C108 C107 108.5(5)
C109 C108 H108 125.7
C107 C108 Fe2 69.8(3)
C107 C108 H108 125.7
C110 C112 H11G 109.5
C110 C112 H11H 109.5
C110 C112 H11I 109.5
H11G C112 H11H 109.5
H11G C112 H11I 109.5
H11H C112 H11I 109.5
Fe1 C9 H9 127.2
C8 C9 Fe1 69.8(3)
C8 C9 C10 108.6(5)
C8 C9 H9 125.7
C10 C9 Fe1 68.9(3)
C10 C9 H9 125.7
Fe1 C4 H4 126.3
C5 C4 Fe1 69.2(3)
C5 C4 H4 125.9
C3 C4 Fe1 70.2(3)
C3 C4 C5 108.3(5)
C3 C4 H4 125.9

loop_
_geom_bond_atom_site_label_1
_geom_bond_atom_site_label_2
_geom_bond_distance
Au1 Fe1 4.2644(12)
Au1 P1 2.2138(14)
Au1 Cl1 2.2855(14)
Au2 P2 2.2113(13)
Au2 Cl2 2.2778(14)
Fe1 P1 3.3842(16)
Fe1 C6 1.988(5)
Fe1 C7 2.033(5)
Fe1 C5 2.038(5)
Fe1 C1 1.999(5)
Fe1 C8 2.053(5)
Fe1 C2 2.038(5)
Fe1 C10 2.035(5)
Fe1 C3 2.060(6)
Fe1 C9 2.053(6)
Fe1 C4 2.050(6)
Fe2 C103 2.058(5)
Fe2 C100 1.989(5)
Fe2 C109 2.041(5)
Fe2 C105 1.997(5)
Fe2 C104 2.033(5)
Fe2 C102 2.060(5)
Fe2 C101 2.038(5)
Fe2 C106 2.031(5)
Fe2 C107 2.057(5)
Fe2 C108 2.054(5)
P2 O3 1.609(3)
P2 O4 1.616(3)
P2 C110 1.807(5)
P1 O2 1.607(3)
P1 O1 1.605(4)
P1 C11 1.815(5)
O3 C100 1.408(6)
O2 C6 1.400(6)
O4 C105 1.397(6)
O1 C1 1.396(6)
C103 H103 0.9500
C103 C104 1.418(8)
C103 C102 1.423(8)
C100 C104 1.424(7)
C100 C101 1.418(7)
C6 C7 1.411(7)
C6 C10 1.412(7)
C7 H7 0.9500
C7 C8 1.429(8)
C109 H109 0.9500
C109 C105 1.419(7)
C109 C108 1.418(7)
C110 C113 1.533(7)
C110 C111 1.530(7)
C110 C112 1.540(7)
C105 C106 1.413(7)
C5 H5 0.9500
C5 C1 1.411(7)
C5 C4 1.420(9)
C104 H104 0.9500
C1 C2 1.428(8)
C102 H102 0.9500
C102 C101 1.417(8)
C11 C13 1.526(8)
C11 C12 1.551(8)
C11 C14 1.526(8)
C101 H101 0.9500
C8 H8 0.9500
C8 C9 1.417(7)
C2 H2 0.9500
C2 C3 1.412(8)
C113 H11A 0.9800
C113 H11B 0.9800
C113 H11C 0.9800
C111 H11D 0.9800
C111 H11E 0.9800
C111 H11F 0.9800
C106 H106 0.9500
C106 C107 1.428(8)
C13 H13A 0.9800
C13 H13B 0.9800
C13 H13C 0.9800
C107 H107 0.9500
C107 C108 1.425(8)
C12 H12A 0.9800
C12 H12B 0.9800
C12 H12C 0.9800
C10 H10 0.9500
C10 C9 1.424(8)
C3 H3 0.9500
C3 C4 1.416(9)
C14 H14A 0.9800
C14 H14B 0.9800
C14 H14C 0.9800
C108 H108 0.9500
C112 H11G 0.9800
C112 H11H 0.9800
C112 H11I 0.9800
C9 H9 0.9500
C4 H4 0.9500
